data_7023595
loop_
_publ_author_name
'Zou, Xiaoyan'
'Yan, Pengfei'
'Zhang, Juwen'
'Zhang, Fengming'
'Hou, Guangfeng'
'Li, Guangming'

_publ_section_title
;
 NIR luminescence and catalysis of multifarious salen type ytterbium
 complexes modulated by anions.
;
_journal_issue 36
_journal_name_full 'Dalton transactions (Cambridge, England : 2003)'
_journal_page_first 13190
_journal_page_last 13199
_journal_paper_doi 10.1039/c3dt51556g
_journal_volume 42
_journal_year 2013
_chemical_formula_moiety 'C46 H56 N4 O16 Yb2, 2(F6 P), 4(C H2 Cl2)'
_chemical_formula_sum 'C50 H64 Cl8 F12 N4 O16 P2 Yb2'
_chemical_formula_weight 1896.67
_chemical_name_systematic
;
?
;
_space_group_IT_number 14
_symmetry_cell_setting monoclinic
_symmetry_space_group_name_Hall '-P 2ybc'
_symmetry_space_group_name_H-M 'P 1 21/c 1'
_atom_sites_solution_hydrogens geom
_atom_sites_solution_primary direct
_atom_sites_solution_secondary difmap
_audit_creation_method SHELXL-97
_cell_angle_alpha 90.00
_cell_angle_beta 127.101(4)
_cell_angle_gamma 90.00
_cell_formula_units_Z 2
_cell_length_a 11.7569(9)
_cell_length_b 26.2104(16)
_cell_length_c 15.0002(8)
_cell_measurement_reflns_used 21874
_cell_measurement_temperature 293(2)
_cell_measurement_theta_max 26.0231
_cell_measurement_theta_min 0.934829
_cell_volume 3686.7(5)
_computing_cell_refinement 'RAPID-AUTO (Rigaku 1998 <i>RAPID-AUTO</i>)'
_computing_data_collection 'RAPID-AUTO (Rigaku 1998 <i>RAPID-AUTO</i>)'
_computing_data_reduction 'CrystalClear (Rigaku/MSC, 2002)'
_computing_molecular_graphics 'SHELXTL (Sheldrick, 2008)'
_computing_publication_material SHELXL-97
_computing_structure_refinement 'SHELXL-97 (Sheldrick, 2008)'
_computing_structure_solution 'SHELXS-97 (Sheldrick, 2008)'
_diffrn_ambient_temperature 293(2)
_diffrn_measured_fraction_theta_full 0.960
_diffrn_measured_fraction_theta_max 0.960
_diffrn_measurement_device_type 'Rigaku RAXIS-RAPID'
_diffrn_measurement_method '\w scan'
_diffrn_radiation_monochromator graphite
_diffrn_radiation_source 'fine-focus sealed tube'
_diffrn_radiation_type MoK\a
_diffrn_radiation_wavelength 0.71073
_diffrn_reflns_av_R_equivalents 0.0444
_diffrn_reflns_av_sigmaI/netI 0.0489
_diffrn_reflns_limit_h_max 10
_diffrn_reflns_limit_h_min -13
_diffrn_reflns_limit_k_max 28
_diffrn_reflns_limit_k_min -28
_diffrn_reflns_limit_l_max 17
_diffrn_reflns_limit_l_min -16
_diffrn_reflns_number 20192
_diffrn_reflns_theta_full 25.00
_diffrn_reflns_theta_max 25.00
_diffrn_reflns_theta_min 1.55
_diffrn_standards_decay_% 0
_diffrn_standards_interval_count 0
_diffrn_standards_interval_time 0
_diffrn_standards_number 0
_exptl_absorpt_coefficient_mu 2.944
_exptl_absorpt_correction_T_max 0.6664
_exptl_absorpt_correction_T_min 0.5768
_exptl_absorpt_correction_type multi-scan
_exptl_absorpt_process_details 'ABSCOR (Higashi, 1995)'
_exptl_crystal_colour colorless
_exptl_crystal_density_diffrn 1.709
_exptl_crystal_density_method 'not measured'
_exptl_crystal_description block
_exptl_crystal_F_000 1868
_exptl_crystal_size_max 0.21
_exptl_crystal_size_mid 0.19
_exptl_crystal_size_min 0.15
_refine_diff_density_max 1.684
_refine_diff_density_min -0.972
_refine_diff_density_rms 0.158
_refine_ls_extinction_method none
_refine_ls_goodness_of_fit_ref 1.110
_refine_ls_hydrogen_treatment mixed
_refine_ls_matrix_type full
_refine_ls_number_parameters 434
_refine_ls_number_reflns 6225
_refine_ls_number_restraints 3
_refine_ls_restrained_S_all 1.111
_refine_ls_R_factor_all 0.0835
_refine_ls_R_factor_gt 0.0562
_refine_ls_shift/su_max 0.002
_refine_ls_shift/su_mean 0.000
_refine_ls_structure_factor_coef Fsqd
_refine_ls_weighting_details 'calc w=1/[\s^2^(Fo^2^)+(0.0776P)^2^+13.7869P] where P=(Fo^2^+2Fc^2^)/3'
_refine_ls_weighting_scheme calc
_refine_ls_wR_factor_gt 0.1410
_refine_ls_wR_factor_ref 0.1549
_reflns_number_gt 4610
_reflns_number_total 6225
_reflns_threshold_expression >2sigma(I)
_cod_data_source_file c3dt51556g.txt
_cod_data_source_block zxy_4
_cod_original_cell_volume 3686.7(4)
_cod_original_sg_symbol_H-M 'P 21/c'
_cod_database_code 7023595

loop_
_symmetry_equiv_pos_as_xyz
'x, y, z'
'-x, y+1/2, -z+1/2'
'-x, -y, -z'
'x, -y-1/2, z-1/2'

loop_
_atom_site_label
_atom_site_type_symbol
_atom_site_fract_x
_atom_site_fract_y
_atom_site_fract_z
_atom_site_U_iso_or_equiv
_atom_site_adp_type
_atom_site_occupancy
_atom_site_symmetry_multiplicity
_atom_site_calc_flag
_atom_site_refinement_flags
C1 C 0.7161(8) 1.0350(4) 0.0698(6) 0.037(2) Uani 1 1 d .
C2 C 0.7623(8) 1.0923(4) 0.0907(6) 0.039(2) Uani 1 1 d .
C3 C 0.7163(9) 1.1306(4) 0.0053(7) 0.048(2) Uani 1 1 d .
H3 H 0.7497 1.1640 0.0219 0.057 Uiso 1 1 calc R
C4 C 0.6146(11) 1.1124(5) -0.1072(7) 0.061(3) Uani 1 1 d .
H4 H 0.5780 1.1349 -0.1666 0.073 Uiso 1 1 calc R
C5 C 0.5675(9) 1.0590(5) -0.1301(7) 0.056(3) Uani 1 1 d .
H5 H 0.5025 1.0499 -0.2049 0.067 Uiso 1 1 calc R
C6 C 0.6139(8) 1.0168(4) -0.0444(6) 0.040(2) Uani 1 1 d D
C7 C 0.5666(8) 0.9626(4) -0.0700(6) 0.046(3) Uani 1 1 d D
H7 H 0.5011 0.9549 -0.1456 0.055 Uiso 1 1 calc R
C8 C 0.5554(9) 0.8618(4) -0.0196(7) 0.052(3) Uani 1 1 d .
H8A H 0.4533 0.8611 -0.0577 0.062 Uiso 1 1 calc R
H8B H 0.5723 0.8476 -0.0704 0.062 Uiso 1 1 calc R
C9 C 0.6277(10) 0.8261(4) 0.0845(8) 0.055(3) Uani 1 1 d .
H9A H 0.6439 0.8462 0.1455 0.066 Uiso 1 1 calc R
H9B H 0.5589 0.7999 0.0675 0.066 Uiso 1 1 calc R
C10 C 0.7572(11) 0.8011(4) 0.1251(8) 0.053(3) Uani 1 1 d .
H10A H 0.7481 0.7811 0.0668 0.064 Uiso 1 1 calc R
H10B H 0.7866 0.7789 0.1874 0.064 Uiso 1 1 calc R
C11 C 0.9151(9) 0.8555(4) 0.1135(6) 0.043(2) Uani 1 1 d .
H11 H 0.8995 0.8342 0.0575 0.052 Uiso 1 1 calc R
C12 C 1.0012(8) 0.9013(4) 0.1425(6) 0.040(2) Uani 1 1 d .
C13 C 1.0513(9) 0.9116(4) 0.0836(7) 0.049(3) Uani 1 1 d .
H13 H 1.0384 0.8887 0.0308 0.059 Uiso 1 1 calc R
C14 C 1.1250(11) 0.9589(5) 0.1050(8) 0.059(3) Uani 1 1 d .
H14 H 1.1628 0.9640 0.0662 0.071 Uiso 1 1 calc R
C15 C 1.1486(9) 1.0010(4) 0.1812(8) 0.050(3) Uani 1 1 d .
H15 H 1.1943 1.0312 0.1874 0.060 Uiso 1 1 calc R
C16 C 1.1003(9) 0.9923(4) 0.2390(7) 0.042(2) Uani 1 1 d .
C17 C 1.0302(8) 0.9420(4) 0.2254(6) 0.035(2) Uani 1 1 d .
C18 C 1.1881(14) 1.0817(5) 0.3365(11) 0.087(5) Uani 1 1 d .
H18A H 1.2868 1.0754 0.3700 0.130 Uiso 1 1 calc R
H18B H 1.1808 1.1017 0.3865 0.130 Uiso 1 1 calc R
H18C H 1.1451 1.0998 0.2675 0.130 Uiso 1 1 calc R
C19 C 0.9016(14) 1.1626(5) 0.2333(9) 0.083(4) Uani 1 1 d .
H19A H 0.9392 1.1748 0.1956 0.124 Uiso 1 1 calc R
H19B H 0.9721 1.1665 0.3126 0.124 Uiso 1 1 calc R
H19C H 0.8181 1.1819 0.2093 0.124 Uiso 1 1 calc R
C20 C 0.7821(12) 0.8415(4) 0.4044(7) 0.063(3) Uani 1 1 d .
H20A H 0.8263 0.8185 0.3839 0.095 Uiso 1 1 calc R
H20B H 0.6831 0.8453 0.3427 0.095 Uiso 1 1 calc R
H20C H 0.7906 0.8281 0.4677 0.095 Uiso 1 1 calc R
C21 C 0.8599(8) 0.8963(3) 0.4360(6) 0.035(2) Uani 1 1 d .
C22 C 0.6728(10) 1.0502(5) 0.4328(8) 0.061(3) Uani 1 1 d .
H22A H 0.6451 1.0173 0.4417 0.091 Uiso 1 1 calc R
H22B H 0.5898 1.0684 0.3737 0.091 Uiso 1 1 calc R
H22C H 0.7185 1.0691 0.5012 0.091 Uiso 1 1 calc R
C23 C 0.7673(8) 1.0442(3) 0.4064(6) 0.034(2) Uani 1 1 d .
C24 C 0.3815(15) 0.8542(9) 0.3779(13) 0.138(8) Uani 1 1 d .
H24A H 0.2823 0.8558 0.3130 0.165 Uiso 1 1 calc R
H24B H 0.3819 0.8495 0.4423 0.165 Uiso 1 1 calc R
C25 C 0.1894(17) 0.7970(7) 0.5687(17) 0.137(8) Uani 1 1 d .
H25A H 0.1499 0.8260 0.5818 0.164 Uiso 1 1 calc R
H25B H 0.2920 0.7976 0.6253 0.164 Uiso 1 1 calc R
Cl1 Cl 0.4568(5) 0.7946(2) 0.3639(4) 0.1256(17) Uani 1 1 d .
Cl2 Cl 0.4585(6) 0.9169(2) 0.3926(4) 0.1362(19) Uani 1 1 d .
Cl3 Cl 0.1508(6) 0.8031(2) 0.4376(5) 0.172(3) Uani 1 1 d .
Cl4 Cl 0.1189(6) 0.7391(2) 0.5828(6) 0.154(2) Uani 1 1 d .
F1 F 0.4963(5) 0.8390(3) 0.7413(5) 0.0655(17) Uani 1 1 d .
F2 F 0.5832(7) 0.8574(4) 0.6535(5) 0.104(3) Uani 1 1 d .
F3 F 0.6838(6) 0.7885(2) 0.8740(4) 0.0636(16) Uani 1 1 d .
F4 F 0.7014(7) 0.8786(3) 0.8358(6) 0.0784(19) Uani 1 1 d .
F5 F 0.7674(7) 0.8055(4) 0.7845(6) 0.102(3) Uani 1 1 d .
F6 F 0.5643(9) 0.7647(3) 0.6921(6) 0.105(3) Uani 1 1 d .
N1 N 0.6066(7) 0.9213(3) 0.0037(5) 0.043(2) Uani 1 1 d D
H101 H 0.660(9) 0.938(3) 0.070(4) 0.065 Uiso 1 1 d D
N2 N 0.8619(7) 0.8440(3) 0.1620(6) 0.0407(18) Uani 1 1 d D
H201 H 0.881(11) 0.872(2) 0.204(7) 0.061 Uiso 1 1 d D
O1 O 0.7635(6) 0.9995(2) 0.1529(4) 0.0432(16) Uani 1 1 d .
O2 O 0.8607(6) 1.1041(3) 0.2047(4) 0.0480(17) Uani 1 1 d .
O3 O 0.9902(6) 0.9337(2) 0.2848(4) 0.0384(14) Uani 1 1 d .
O4 O 1.1111(6) 1.0308(3) 0.3134(5) 0.0475(16) Uani 1 1 d .
O5 O 0.8383(5) 0.9268(2) 0.3583(4) 0.0338(13) Uani 1 1 d .
O6 O 0.9427(6) 0.9085(2) 0.5403(4) 0.0385(15) Uani 1 1 d .
O7 O 0.8845(5) 1.0266(2) 0.4825(4) 0.0344(14) Uani 1 1 d .
O8 O 0.7291(5) 1.0551(2) 0.3105(4) 0.0399(15) Uani 1 1 d .
P1 P 0.6322(3) 0.82254(11) 0.76187(19) 0.0453(6) Uani 1 1 d .
Yb1 Yb 0.93160(4) 1.011846(17) 0.34592(3) 0.03912(17) Uani 1 1 d .

loop_
_atom_site_aniso_label
_atom_site_aniso_U_11
_atom_site_aniso_U_22
_atom_site_aniso_U_33
_atom_site_aniso_U_23
_atom_site_aniso_U_13
_atom_site_aniso_U_12
C1 0.025(4) 0.075(7) 0.018(4) 0.001(4) 0.017(3) 0.012(4)
C2 0.027(4) 0.075(7) 0.015(4) 0.006(4) 0.012(3) 0.008(4)
C3 0.042(5) 0.079(8) 0.032(5) 0.013(5) 0.028(4) 0.008(5)
C4 0.053(6) 0.107(10) 0.029(5) 0.025(5) 0.028(5) 0.023(6)
C5 0.029(5) 0.118(10) 0.014(4) 0.007(5) 0.010(4) 0.017(5)
C6 0.017(4) 0.086(8) 0.012(3) -0.002(4) 0.006(3) 0.011(4)
C7 0.016(4) 0.109(9) 0.015(4) -0.008(5) 0.011(3) 0.005(5)
C8 0.024(4) 0.100(9) 0.036(5) -0.027(5) 0.020(4) -0.014(5)
C9 0.045(6) 0.090(8) 0.045(5) -0.019(5) 0.035(5) -0.025(5)
C10 0.066(7) 0.059(7) 0.042(5) -0.005(5) 0.036(5) -0.013(5)
C11 0.034(5) 0.068(7) 0.019(4) -0.007(4) 0.011(4) 0.010(4)
C12 0.027(4) 0.070(7) 0.024(4) 0.001(4) 0.016(4) 0.010(4)
C13 0.033(5) 0.086(8) 0.034(5) -0.002(5) 0.023(4) 0.008(5)
C14 0.051(6) 0.108(10) 0.044(5) 0.012(6) 0.042(5) 0.013(6)
C15 0.026(5) 0.081(8) 0.044(5) 0.007(5) 0.022(4) -0.001(4)
C16 0.025(4) 0.075(7) 0.022(4) 0.005(4) 0.012(3) 0.001(4)
C17 0.019(4) 0.055(6) 0.022(4) 0.004(4) 0.009(3) 0.003(4)
C18 0.099(10) 0.117(11) 0.085(9) -0.047(8) 0.076(8) -0.068(9)
C19 0.098(10) 0.074(9) 0.037(6) 0.002(5) 0.020(6) -0.018(7)
C20 0.070(7) 0.077(8) 0.027(5) -0.010(5) 0.020(5) -0.041(6)
C21 0.026(4) 0.053(6) 0.028(4) -0.012(4) 0.017(4) -0.011(4)
C22 0.041(6) 0.103(10) 0.039(5) 0.010(5) 0.024(5) 0.008(5)
C23 0.028(4) 0.043(6) 0.031(4) -0.003(4) 0.018(4) -0.003(4)
C24 0.057(9) 0.27(3) 0.080(10) -0.011(13) 0.037(8) 0.021(12)
C25 0.080(11) 0.133(16) 0.18(2) -0.065(14) 0.070(13) -0.044(10)
Cl1 0.121(3) 0.182(5) 0.098(3) 0.040(3) 0.079(3) 0.050(3)
Cl2 0.131(4) 0.198(6) 0.075(2) 0.040(3) 0.059(3) 0.042(4)
Cl3 0.141(4) 0.143(5) 0.119(4) 0.036(3) 0.019(3) -0.024(4)
Cl4 0.134(4) 0.125(4) 0.243(6) -0.059(4) 0.135(5) -0.048(3)
F1 0.034(3) 0.120(5) 0.051(3) 0.015(3) 0.030(3) 0.011(3)
F2 0.066(4) 0.206(9) 0.060(4) 0.064(5) 0.049(4) 0.038(5)
F3 0.068(4) 0.083(4) 0.049(3) 0.018(3) 0.039(3) 0.016(3)
F4 0.075(4) 0.078(5) 0.078(4) -0.015(4) 0.044(4) -0.018(4)
F5 0.066(4) 0.172(8) 0.102(5) 0.042(5) 0.069(4) 0.047(5)
F6 0.113(6) 0.138(7) 0.085(5) -0.058(5) 0.070(5) -0.034(5)
N1 0.022(3) 0.092(7) 0.021(3) -0.023(4) 0.015(3) -0.008(4)
N2 0.034(4) 0.062(6) 0.027(4) -0.009(3) 0.018(3) -0.003(4)
O1 0.035(3) 0.064(5) 0.016(3) -0.002(2) 0.008(2) -0.008(3)
O2 0.048(4) 0.074(5) 0.018(3) 0.003(3) 0.017(3) -0.006(3)
O3 0.029(3) 0.072(4) 0.018(3) -0.002(3) 0.017(2) -0.005(3)
O4 0.037(3) 0.083(5) 0.033(3) -0.012(3) 0.026(3) -0.018(3)
O5 0.027(3) 0.060(4) 0.016(2) -0.006(2) 0.013(2) -0.011(3)
O6 0.032(3) 0.061(4) 0.015(2) -0.003(2) 0.011(2) -0.013(3)
O7 0.019(3) 0.058(4) 0.018(3) -0.005(2) 0.007(2) -0.005(2)
O8 0.023(3) 0.073(5) 0.020(3) 0.006(3) 0.011(2) 0.007(3)
P1 0.0420(13) 0.0696(19) 0.0336(12) 0.0046(11) 0.0277(11) 0.0050(12)
Yb1 0.0341(2) 0.0594(3) 0.0195(2) -0.00373(17) 0.01385(16) -0.00820(19)

loop_
_atom_type_symbol
_atom_type_description
_atom_type_scat_dispersion_real
_atom_type_scat_dispersion_imag
_atom_type_scat_source
C C 0.0033 0.0016 'International Tables Vol C Tables 4.2.6.8 and 6.1.1.4'
H H 0.0000 0.0000 'International Tables Vol C Tables 4.2.6.8 and 6.1.1.4'
N N 0.0061 0.0033 'International Tables Vol C Tables 4.2.6.8 and 6.1.1.4'
O O 0.0106 0.0060 'International Tables Vol C Tables 4.2.6.8 and 6.1.1.4'
Yb Yb -0.3850 5.5486 'International Tables Vol C Tables 4.2.6.8 and 6.1.1.4'
P P 0.1023 0.0942 'International Tables Vol C Tables 4.2.6.8 and 6.1.1.4'
F F 0.0171 0.0103 'International Tables Vol C Tables 4.2.6.8 and 6.1.1.4'
Cl Cl 0.1484 0.1585 'International Tables Vol C Tables 4.2.6.8 and 6.1.1.4'

loop_
_geom_angle_atom_site_label_1
_geom_angle_atom_site_label_2
_geom_angle_atom_site_label_3
_geom_angle
_geom_angle_site_symmetry_1
_geom_angle_site_symmetry_3
O1 C1 C6 116.2(8) . .
O1 C1 C2 124.5(6) . .
C6 C1 C2 119.3(7) . .
O2 C2 C3 121.1(9) . .
O2 C2 C1 112.8(7) . .
C3 C2 C1 126.0(7) . .
C4 C3 C2 114.2(10) . .
C4 C3 H3 122.9 . .
C2 C3 H3 122.9 . .
C3 C4 C5 121.3(9) . .
C3 C4 H4 119.3 . .
C5 C4 H4 119.3 . .
C4 C5 C6 127.0(8) . .
C4 C5 H5 116.5 . .
C6 C5 H5 116.5 . .
C1 C6 C7 122.0(7) . .
C1 C6 C5 112.1(8) . .
C7 C6 C5 125.9(7) . .
N1 C7 C6 129.4(7) . .
N1 C7 H7 115.3 . .
C6 C7 H7 115.3 . .
C9 C8 N1 116.8(7) . .
C9 C8 H8A 108.1 . .
N1 C8 H8A 108.1 . .
C9 C8 H8B 108.1 . .
N1 C8 H8B 108.1 . .
H8A C8 H8B 107.3 . .
C10 C9 C8 120.2(8) . .
C10 C9 H9A 107.3 . .
C8 C9 H9A 107.3 . .
C10 C9 H9B 107.3 . .
C8 C9 H9B 107.3 . .
H9A C9 H9B 106.9 . .
C9 C10 N2 104.0(8) . .
C9 C10 H10A 111.0 . .
N2 C10 H10A 111.0 . .
C9 C10 H10B 111.0 . .
N2 C10 H10B 111.0 . .
H10A C10 H10B 109.0 . .
N2 C11 C12 121.7(8) . .
N2 C11 H11 119.1 . .
C12 C11 H11 119.1 . .
C13 C12 C11 117.8(8) . .
C13 C12 C17 115.2(9) . .
C11 C12 C17 126.7(8) . .
C12 C13 C14 118.0(9) . .
C12 C13 H13 121.0 . .
C14 C13 H13 121.0 . .
C13 C14 C15 128.3(8) . .
C13 C14 H14 115.9 . .
C15 C14 H14 115.9 . .
C16 C15 C14 115.1(9) . .
C16 C15 H15 122.4 . .
C14 C15 H15 122.4 . .
C15 C16 O4 121.0(9) . .
C15 C16 C17 118.9(9) . .
O4 C16 C17 120.1(7) . .
O3 C17 C16 117.8(8) . .
O3 C17 C12 117.9(8) . .
C16 C17 C12 124.3(8) . .
O4 C18 H18A 109.5 . .
O4 C18 H18B 109.5 . .
H18A C18 H18B 109.5 . .
O4 C18 H18C 109.5 . .
H18A C18 H18C 109.5 . .
H18B C18 H18C 109.5 . .
O2 C19 H19A 109.5 . .
O2 C19 H19B 109.5 . .
H19A C19 H19B 109.5 . .
O2 C19 H19C 109.5 . .
H19A C19 H19C 109.5 . .
H19B C19 H19C 109.5 . .
C21 C20 H20A 109.5 . .
C21 C20 H20B 109.5 . .
H20A C20 H20B 109.5 . .
C21 C20 H20C 109.5 . .
H20A C20 H20C 109.5 . .
H20B C20 H20C 109.5 . .
O6 C21 O5 122.0(7) . .
O6 C21 C20 117.2(7) . .
O5 C21 C20 120.8(6) . .
C23 C22 H22A 109.5 . .
C23 C22 H22B 109.5 . .
H22A C22 H22B 109.5 . .
C23 C22 H22C 109.5 . .
H22A C22 H22C 109.5 . .
H22B C22 H22C 109.5 . .
O7 C23 O8 125.1(8) . .
O7 C23 C22 114.6(8) . .
O8 C23 C22 120.3(8) . .
O7 C23 Yb1 64.5(4) . .
O8 C23 Yb1 61.5(4) . .
C22 C23 Yb1 167.9(7) . .
Cl2 C24 Cl1 122.2(9) . .
Cl2 C24 H24A 106.8 . .
Cl1 C24 H24A 106.8 . .
Cl2 C24 H24B 106.8 . .
Cl1 C24 H24B 106.8 . .
H24A C24 H24B 106.6 . .
Cl3 C25 Cl4 112.7(9) . .
Cl3 C25 H25A 109.1 . .
Cl4 C25 H25A 109.1 . .
Cl3 C25 H25B 109.1 . .
Cl4 C25 H25B 109.1 . .
H25A C25 H25B 107.8 . .
C7 N1 C8 131.4(6) . .
C7 N1 H101 100(7) . .
C8 N1 H101 128(7) . .
C11 N2 C10 123.5(8) . .
C11 N2 H201 103(7) . .
C10 N2 H201 132(7) . .
C1 O1 Yb1 127.2(5) . .
C2 O2 C19 115.9(7) . .
C2 O2 Yb1 110.9(5) . .
C19 O2 Yb1 133.0(5) . .
C17 O3 Yb1 115.0(6) . .
C16 O4 C18 123.1(7) . .
C16 O4 Yb1 108.7(5) . .
C18 O4 Yb1 125.9(6) . .
C21 O5 Yb1 137.9(5) . .
C21 O6 Yb1 136.8(6) . 3_776
C23 O7 Yb1 160.9(5) . 3_776
C23 O7 Yb1 88.6(5) . .
Yb1 O7 Yb1 108.8(2) 3_776 .
C23 O8 Yb1 91.0(5) . .
F5 P1 F1 178.6(4) . .
F5 P1 F2 94.7(4) . .
F1 P1 F2 86.7(3) . .
F5 P1 F3 85.4(4) . .
F1 P1 F3 93.2(3) . .
F2 P1 F3 178.5(5) . .
F5 P1 F4 94.8(5) . .
F1 P1 F4 85.3(4) . .
F2 P1 F4 84.8(5) . .
F3 P1 F4 93.7(3) . .
F5 P1 F6 85.1(5) . .
F1 P1 F6 94.7(4) . .
F2 P1 F6 97.5(5) . .
F3 P1 F6 84.0(4) . .
F4 P1 F6 177.7(4) . .
O1 Yb1 O7 145.2(2) . 3_776
O1 Yb1 O8 78.8(2) . .
O7 Yb1 O8 125.31(18) 3_776 .
O1 Yb1 O7 127.3(2) . .
O7 Yb1 O7 71.2(2) 3_776 .
O8 Yb1 O7 54.16(17) . .
O1 Yb1 O4 88.2(2) . .
O7 Yb1 O4 88.4(2) 3_776 .
O8 Yb1 O4 135.3(2) . .
O7 Yb1 O4 141.06(18) . .
O1 Yb1 O3 69.4(2) . .
O7 Yb1 O3 77.10(18) 3_776 .
O8 Yb1 O3 139.79(19) . .
O7 Yb1 O3 133.23(19) . .
O4 Yb1 O3 68.8(2) . .
O1 Yb1 O6 131.37(19) . 3_776
O7 Yb1 O6 80.77(18) 3_776 3_776
O8 Yb1 O6 81.8(2) . 3_776
O7 Yb1 O6 68.95(18) . 3_776
O4 Yb1 O6 75.4(2) . 3_776
O3 Yb1 O6 138.03(18) . 3_776
O1 Yb1 O5 83.66(18) . .
O7 Yb1 O5 72.42(17) 3_776 .
O8 Yb1 O5 90.9(2) . .
O7 Yb1 O5 75.69(18) . .
O4 Yb1 O5 130.2(2) . .
O3 Yb1 O5 62.29(18) . .
O6 Yb1 O5 140.94(16) 3_776 .
O1 Yb1 C23 102.5(2) . .
O7 Yb1 C23 97.9(2) 3_776 .
O8 Yb1 C23 27.5(2) . .
O7 Yb1 C23 26.9(2) . .
O4 Yb1 C23 149.5(2) . .
O3 Yb1 C23 141.7(2) . .
O6 Yb1 C23 76.2(2) 3_776 .
O5 Yb1 C23 79.9(2) . .
O1 Yb1 O2 64.42(19) . .
O7 Yb1 O2 142.97(18) 3_776 .
O8 Yb1 O2 69.11(19) . .
O7 Yb1 O2 110.96(18) . .
O4 Yb1 O2 66.7(2) . .
O3 Yb1 O2 115.09(17) . .
O6 Yb1 O2 67.03(16) 3_776 .
O5 Yb1 O2 144.61(16) . .
C23 Yb1 O2 91.9(2) . .
O1 Yb1 Yb1 151.09(15) . 3_776
O7 Yb1 Yb1 36.34(13) 3_776 3_776
O8 Yb1 Yb1 88.99(12) . 3_776
O7 Yb1 Yb1 34.85(12) . 3_776
O4 Yb1 Yb1 118.03(13) . 3_776
O3 Yb1 Yb1 107.10(12) . 3_776
O6 Yb1 Yb1 71.24(12) 3_776 3_776
O5 Yb1 Yb1 70.31(11) . 3_776
C23 Yb1 Yb1 61.61(17) . 3_776
O2 Yb1 Yb1 134.89(12) . 3_776

loop_
_geom_bond_atom_site_label_1
_geom_bond_atom_site_label_2
_geom_bond_distance
_geom_bond_site_symmetry_2
C1 O1 1.375(10) .
C1 C6 1.457(10) .
C1 C2 1.563(14) .
C2 O2 1.404(9) .
C2 C3 1.451(12) .
C3 C4 1.439(13) .
C3 H3 0.9300 .
C4 C5 1.467(16) .
C4 H4 0.9300 .
C5 C6 1.525(13) .
C5 H5 0.9300 .
C6 C7 1.490(8) .
C7 N1 1.410(12) .
C7 H7 0.9300 .
C8 C9 1.560(14) .
C8 N1 1.632(13) .
C8 H8A 0.9700 .
C8 H8B 0.9700 .
C9 C10 1.414(14) .
C9 H9A 0.9700 .
C9 H9B 0.9700 .
C10 N2 1.504(12) .
C10 H10A 0.9700 .
C10 H10B 0.9700 .
C11 N2 1.249(11) .
C11 C12 1.458(13) .
C11 H11 0.9300 .
C12 C13 1.352(12) .
C12 C17 1.512(12) .
C13 C14 1.433(15) .
C13 H13 0.9300 .
C14 C15 1.489(15) .
C14 H14 0.9300 .
C15 C16 1.312(13) .
C15 H15 0.9300 .
C16 O4 1.453(11) .
C16 C17 1.502(13) .
C17 O3 1.252(9) .
C18 O4 1.529(13) .
C18 H18A 0.9600 .
C18 H18B 0.9600 .
C18 H18C 0.9600 .
C19 O2 1.586(13) .
C19 H19A 0.9600 .
C19 H19B 0.9600 .
C19 H19C 0.9600 .
C20 C21 1.613(13) .
C20 H20A 0.9600 .
C20 H20B 0.9600 .
C20 H20C 0.9600 .
C21 O6 1.288(9) .
C21 O5 1.305(10) .
C22 C23 1.395(13) .
C22 H22A 0.9600 .
C22 H22B 0.9600 .
C22 H22C 0.9600 .
C23 O7 1.231(9) .
C23 O8 1.254(9) .
C23 Yb1 2.718(8) .
C24 Cl2 1.83(2) .
C24 Cl1 1.87(2) .
C24 H24A 0.9700 .
C24 H24B 0.9700 .
C25 Cl3 1.74(2) .
C25 Cl4 1.803(19) .
C25 H25A 0.9700 .
C25 H25B 0.9700 .
F1 P1 1.496(6) .
F2 P1 1.638(7) .
F3 P1 1.662(6) .
F4 P1 1.721(7) .
F5 P1 1.480(6) .
F6 P1 1.738(8) .
N1 H101 0.897(10) .
N2 H201 0.898(10) .
O1 Yb1 2.343(5) .
O2 Yb1 2.984(6) .
O3 Yb1 2.505(6) .
O4 Yb1 2.486(6) .
O5 Yb1 2.541(6) .
O6 Yb1 2.533(6) 3_776
O7 Yb1 2.367(5) 3_776
O7 Yb1 2.454(5) .
O8 Yb1 2.389(6) .
Yb1 O7 2.367(5) 3_776
Yb1 O6 2.533(6) 3_776
Yb1 Yb1 3.9204(7) 3_776

loop_
_geom_hbond_atom_site_label_D
_geom_hbond_atom_site_label_H
_geom_hbond_atom_site_label_A
_geom_hbond_distance_DH
_geom_hbond_distance_HA
_geom_hbond_distance_DA
_geom_hbond_angle_DHA
N1 H101 O1 0.897(10) 1.96(6) 2.763(9) 148(9)
N2 H201 O3 0.898(10) 1.97(5) 2.800(10) 153(9)
